data_4033233
loop_
_publ_author_name
'Sankar, Elumalai'
'Raju, Potharaju'
'Karunakaran, Jayachandran'
'Mohanakrishnan, Arasambattu K.'

_publ_section_title
;
 Synthetic Utility of Arylmethylsulfones: Annulative \p-Extension of
 Aromatics and Hetero-aromatics Involving Pd(0)-Catalyzed Heck Coupling
 Reactions.
;
_journal_issue 24
_journal_name_full 'The Journal of organic chemistry'
_journal_page_first 13583
_journal_page_last 13593
_journal_paper_doi 10.1021/acs.joc.7b01813
_journal_volume 82
_journal_year 2017
_chemical_formula_sum 'C48 H34 N4 O5 S3'
_chemical_formula_weight 842.97
_chemical_name_systematic
;
 ?
;
_space_group_IT_number 2
_symmetry_cell_setting triclinic
_symmetry_space_group_name_Hall '-P 1'
_symmetry_space_group_name_H-M 'P -1'
_atom_sites_solution_hydrogens geom
_atom_sites_solution_primary direct
_atom_sites_solution_secondary difmap
_audit_creation_method SHELXL-97
_cell_angle_alpha 95.385(2)
_cell_angle_beta 95.271(2)
_cell_angle_gamma 96.377(2)
_cell_formula_units_Z 2
_cell_length_a 8.4415(3)
_cell_length_b 15.2460(6)
_cell_length_c 15.8710(6)
_cell_measurement_reflns_used 7320
_cell_measurement_temperature 293(2)
_cell_measurement_theta_max 25.3
_cell_measurement_theta_min 1.3
_cell_volume 2010.16(13)
_computing_cell_refinement 'APEX2/SAINT (Bruker , 2004)'
_computing_data_collection 'APEX2 (Bruker , 2004)'
_computing_data_reduction 'SAINT/XPREP (Bruker , 2004)'
_computing_molecular_graphics 'ORTEP3 (Farrugia, 2012)'
_computing_publication_material SHELXL97
_computing_structure_refinement 'SHELXL-97 (Sheldrick, 1997)'
_computing_structure_solution 'SHELXS-97 (Sheldrick, 1997)'
_diffrn_ambient_temperature 293(2)
_diffrn_measured_fraction_theta_full 0.998
_diffrn_measured_fraction_theta_max 0.998
_diffrn_measurement_device_type 'Bruker axs kappa apex2 CCD diffractometer'
_diffrn_measurement_method '\w and \ f scan'
_diffrn_radiation_monochromator graphite
_diffrn_radiation_source 'fine-focus sealed tube'
_diffrn_radiation_type MoK\a
_diffrn_radiation_wavelength 0.71073
_diffrn_reflns_av_R_equivalents 0.1048
_diffrn_reflns_av_sigmaI/netI 0.0665
_diffrn_reflns_limit_h_max 10
_diffrn_reflns_limit_h_min -10
_diffrn_reflns_limit_k_max 18
_diffrn_reflns_limit_k_min -18
_diffrn_reflns_limit_l_max 19
_diffrn_reflns_limit_l_min -19
_diffrn_reflns_number 42415
_diffrn_reflns_theta_full 25.33
_diffrn_reflns_theta_max 25.33
_diffrn_reflns_theta_min 1.30
_exptl_absorpt_coefficient_mu 0.184
_exptl_absorpt_correction_T_max 0.953
_exptl_absorpt_correction_T_min 0.944
_exptl_absorpt_correction_type multi-scan
_exptl_crystal_colour colourless
_exptl_crystal_density_diffrn 1.393
_exptl_crystal_density_method 'not measured'
_exptl_crystal_description block
_exptl_crystal_F_000 876
_exptl_crystal_size_max 0.30
_exptl_crystal_size_mid 0.20
_exptl_crystal_size_min 0.20
_refine_diff_density_max 0.252
_refine_diff_density_min -0.505
_refine_diff_density_rms 0.066
_refine_ls_extinction_method none
_refine_ls_goodness_of_fit_ref 0.787
_refine_ls_hydrogen_treatment mixed
_refine_ls_matrix_type full
_refine_ls_number_parameters 541
_refine_ls_number_reflns 7320
_refine_ls_number_restraints 0
_refine_ls_restrained_S_all 0.787
_refine_ls_R_factor_all 0.1091
_refine_ls_R_factor_gt 0.0554
_refine_ls_shift/su_max 0.001
_refine_ls_shift/su_mean 0.000
_refine_ls_structure_factor_coef Fsqd
_refine_ls_weighting_details 'calc w=1/[\s^2^(Fo^2^)+(0.1627P)^2^+1.8613P] where P=(Fo^2^+2Fc^2^)/3'
_refine_ls_weighting_scheme calc
_refine_ls_wR_factor_gt 0.1503
_refine_ls_wR_factor_ref 0.2201
_reflns_number_gt 4306
_reflns_number_total 7320
_reflns_threshold_expression >2sigma(I)
_cod_data_source_file jo7b01813_si_003.cif
_cod_data_source_block acta
_cod_depositor_comments 'Adding full bibliography for 4033233--4033234.cif.'
_cod_original_sg_symbol_H-M p-1
_cod_database_code 4033233

loop_
_symmetry_equiv_pos_as_xyz
'x, y, z'
'-x, -y, -z'

loop_
_atom_site_label
_atom_site_type_symbol
_atom_site_fract_x
_atom_site_fract_y
_atom_site_fract_z
_atom_site_U_iso_or_equiv
_atom_site_adp_type
_atom_site_occupancy
_atom_site_symmetry_multiplicity
_atom_site_calc_flag
_atom_site_refinement_flags
S1 S 1.01142(10) 0.42268(6) 0.17462(5) 0.0464(3) Uani 1 1 d .
S2 S 0.93674(10) 0.81697(6) 0.38634(5) 0.0481(3) Uani 1 1 d .
O1 O 1.1080(3) 0.35385(17) 0.15572(16) 0.0564(7) Uani 1 1 d .
O2 O 1.0842(3) 0.50811(17) 0.21220(17) 0.0603(7) Uani 1 1 d .
O3 O 0.8884(3) 0.86676(17) 0.31943(15) 0.0588(7) Uani 1 1 d .
O4 O 0.8197(3) 0.76974(19) 0.42944(17) 0.0646(7) Uani 1 1 d .
N2 N 1.0438(3) 0.73834(18) 0.34359(17) 0.0423(7) Uani 1 1 d .
C13 C 0.5311(6) 0.2296(4) 0.1750(3) 0.0781(14) Uani 1 1 d .
H13 H 0.4214 0.2324 0.1663 0.094 Uiso 1 1 calc R
N1 N 0.8849(3) 0.38552(18) 0.24500(17) 0.0427(7) Uani 1 1 d .
C37 C 1.1699(4) 0.7726(2) 0.2948(2) 0.0424(8) Uani 1 1 d .
C33 C 1.1615(9) 0.8846(3) 0.0606(3) 0.0930(17) Uani 1 1 d .
H33 H 1.1630 0.9141 0.0119 0.112 Uiso 1 1 calc R
C7 C 0.9646(14) 0.0472(5) 0.1909(5) 0.133(4) Uani 1 1 d .
H7 H 0.9994 -0.0081 0.1792 0.159 Uiso 1 1 calc R
C16 C 0.7616(4) 0.4425(2) 0.2576(2) 0.0434(8) Uani 1 1 d .
C36 C 1.1546(4) 0.8062(2) 0.2148(2) 0.0485(9) Uani 1 1 d .
C30 C 0.7371(9) 0.7842(4) 0.0378(3) 0.103(2) Uani 1 1 d .
H30 H 0.6459 0.7809 -0.0005 0.124 Uiso 1 1 calc R
C21 C 0.8844(4) 0.4327(2) 0.0837(2) 0.0426(8) Uani 1 1 d .
C38 C 1.3177(4) 0.7619(2) 0.3363(2) 0.0521(9) Uani 1 1 d .
C15 C 0.6115(4) 0.3942(3) 0.2346(2) 0.0487(9) Uani 1 1 d .
C11 C 0.8000(4) 0.2977(2) 0.2209(2) 0.0470(8) Uani 1 1 d .
C12 C 0.6375(4) 0.3039(3) 0.2077(2) 0.0546(10) Uani 1 1 d .
C31 C 0.8755(9) 0.8319(4) 0.0231(3) 0.0974(18) Uani 1 1 d .
H31 H 0.8781 0.8605 -0.0260 0.117 Uiso 1 1 calc R
C42 C 1.1252(4) 0.6949(2) 0.4091(2) 0.0500(9) Uani 1 1 d .
C22 C 0.8325(5) 0.3581(3) 0.0274(2) 0.0559(9) Uani 1 1 d .
H22 H 0.8679 0.3039 0.0368 0.067 Uiso 1 1 calc R
C4 C 1.3195(11) 0.1636(7) 0.3263(6) 0.147(4) Uani 1 1 d .
H4 H 1.4197 0.1522 0.3491 0.177 Uiso 1 1 calc R
C41 C 1.2909(5) 0.7107(3) 0.4067(2) 0.0574(10) Uani 1 1 d .
C47 C 1.0753(4) 0.8839(2) 0.4605(2) 0.0447(8) Uani 1 1 d .
C28 C 0.8666(5) 0.7472(3) 0.1681(2) 0.0570(10) Uani 1 1 d .
H28 H 0.8624 0.7170 0.2163 0.068 Uiso 1 1 calc R
C48 C 1.1643(5) 0.9558(3) 0.4346(2) 0.0561(9) Uani 1 1 d .
H48 H 1.1474 0.9701 0.3791 0.067 Uiso 1 1 calc R
C17 C 0.7792(5) 0.5305(3) 0.2890(2) 0.0542(9) Uani 1 1 d .
H17 H 0.8801 0.5623 0.3035 0.065 Uiso 1 1 calc R
C52 C 1.0986(5) 0.8638(3) 0.5435(2) 0.0586(10) Uani 1 1 d .
H52 H 1.0362 0.8164 0.5616 0.070 Uiso 1 1 calc R
C27 C 1.0092(5) 0.7981(2) 0.1562(2) 0.0532(9) Uani 1 1 d .
C9 C 0.7566(9) 0.1432(3) 0.1770(3) 0.0828(16) Uani 1 1 d .
C18 C 0.6415(5) 0.5697(3) 0.2983(3) 0.0680(11) Uani 1 1 d .
H18 H 0.6499 0.6291 0.3199 0.082 Uiso 1 1 calc R
C20 C 0.4750(4) 0.4364(4) 0.2449(3) 0.0680(12) Uani 1 1 d .
H20 H 0.3736 0.4054 0.2303 0.082 Uiso 1 1 calc R
C35 C 1.3010(5) 0.8451(3) 0.1891(3) 0.0634(11) Uani 1 1 d .
C39 C 1.4602(5) 0.7973(3) 0.3067(3) 0.0677(11) Uani 1 1 d .
H39 H 1.5594 0.7909 0.3346 0.081 Uiso 1 1 calc R
C5 C 1.2252(12) 0.1011(6) 0.2749(6) 0.137(4) Uani 1 1 d .
H5 H 1.2598 0.0459 0.2633 0.165 Uiso 1 1 calc R
C6 C 1.0731(9) 0.1167(4) 0.2373(4) 0.101(2) Uani 1 1 d .
C25 C 0.7307(5) 0.5195(3) -0.0018(3) 0.0642(11) Uani 1 1 d .
H25 H 0.6964 0.5737 -0.0124 0.077 Uiso 1 1 calc R
C32 C 1.0142(7) 0.8391(3) 0.0798(3) 0.0722(13) Uani 1 1 d .
C14 C 0.5945(9) 0.1528(4) 0.1562(3) 0.0935(19) Uani 1 1 d .
H14 H 0.5272 0.1042 0.1283 0.112 Uiso 1 1 calc R
C1 C 1.0232(7) 0.2016(3) 0.2524(3) 0.0721(14) Uani 1 1 d .
C51 C 1.2152(5) 0.9149(3) 0.5993(2) 0.0684(11) Uani 1 1 d .
H51 H 1.2334 0.9010 0.6549 0.082 Uiso 1 1 calc R
C10 C 0.8660(6) 0.2170(2) 0.2158(2) 0.0609(11) Uani 1 1 d .
C26 C 0.8348(5) 0.5142(3) 0.0694(2) 0.0538(9) Uani 1 1 d .
H26 H 0.8711 0.5644 0.1070 0.065 Uiso 1 1 calc R
C40 C 1.4490(5) 0.8411(3) 0.2361(3) 0.0751(13) Uani 1 1 d .
H40 H 1.5419 0.8692 0.2184 0.090 Uiso 1 1 calc R
C49 C 1.2793(5) 1.0066(3) 0.4922(3) 0.0681(11) Uani 1 1 d .
H49 H 1.3398 1.0553 0.4752 0.082 Uiso 1 1 calc R
C2 C 1.1252(6) 0.2650(3) 0.3088(3) 0.0741(13) Uani 1 1 d .
H2 H 1.0946 0.3212 0.3211 0.089 Uiso 1 1 calc R
C23 C 0.7278(5) 0.3651(3) -0.0427(3) 0.0705(12) Uani 1 1 d .
H23 H 0.6907 0.3152 -0.0807 0.085 Uiso 1 1 calc R
C43 C 1.0572(6) 0.6441(3) 0.4671(2) 0.0682(11) Uani 1 1 d .
H43 H 0.9466 0.6337 0.4677 0.082 Uiso 1 1 calc R
C34 C 1.2963(8) 0.8855(3) 0.1109(3) 0.0857(16) Uani 1 1 d .
H34 H 1.3911 0.9132 0.0949 0.103 Uiso 1 1 calc R
C19 C 0.4916(6) 0.5230(4) 0.2763(3) 0.0755(13) Uani 1 1 d .
H19 H 0.4008 0.5512 0.2832 0.091 Uiso 1 1 calc R
C24 C 0.6780(5) 0.4456(3) -0.0566(3) 0.0705(12) Uani 1 1 d .
H24 H 0.6073 0.4499 -0.1041 0.085 Uiso 1 1 calc R
C29 C 0.7327(6) 0.7403(3) 0.1111(3) 0.0777(13) Uani 1 1 d .
H29 H 0.6390 0.7064 0.1211 0.093 Uiso 1 1 calc R
C8 C 0.8148(12) 0.0583(4) 0.1637(4) 0.120(3) Uani 1 1 d .
H8 H 0.7466 0.0103 0.1355 0.144 Uiso 1 1 calc R
C46 C 1.3927(6) 0.6747(3) 0.4646(3) 0.0785(13) Uani 1 1 d .
H46 H 1.5033 0.6838 0.4636 0.094 Uiso 1 1 calc R
C3 C 1.2680(6) 0.2456(4) 0.3456(4) 0.103(2) Uani 1 1 d .
H3 H 1.3313 0.2879 0.3841 0.124 Uiso 1 1 calc R
C50 C 1.3045(5) 0.9860(3) 0.5733(3) 0.0645(11) Uani 1 1 d .
H50 H 1.3827 1.0203 0.6113 0.077 Uiso 1 1 calc R
C45 C 1.3254(7) 0.6255(4) 0.5230(3) 0.0924(16) Uani 1 1 d .
H45 H 1.3921 0.6022 0.5629 0.111 Uiso 1 1 calc R
C44 C 1.1614(7) 0.6094(3) 0.5243(3) 0.0877(15) Uani 1 1 d .
H44 H 1.1201 0.5748 0.5642 0.105 Uiso 1 1 calc R

loop_
_atom_site_aniso_label
_atom_site_aniso_U_11
_atom_site_aniso_U_22
_atom_site_aniso_U_33
_atom_site_aniso_U_23
_atom_site_aniso_U_13
_atom_site_aniso_U_12
S1 0.0375(5) 0.0558(6) 0.0469(5) 0.0146(4) 0.0062(4) 0.0006(4)
S2 0.0379(5) 0.0641(6) 0.0422(5) 0.0043(4) 0.0050(4) 0.0064(4)
O1 0.0428(13) 0.0676(16) 0.0663(16) 0.0228(13) 0.0136(12) 0.0199(12)
O2 0.0515(15) 0.0609(16) 0.0636(16) 0.0056(13) 0.0052(12) -0.0139(12)
O3 0.0623(16) 0.0731(17) 0.0429(14) 0.0053(13) -0.0026(12) 0.0245(14)
O4 0.0423(14) 0.0837(19) 0.0663(17) 0.0071(14) 0.0143(12) -0.0058(13)
N2 0.0357(14) 0.0512(16) 0.0411(15) 0.0101(13) 0.0014(12) 0.0080(12)
C13 0.084(3) 0.086(3) 0.052(2) 0.006(2) 0.005(2) -0.039(3)
N1 0.0381(15) 0.0488(16) 0.0420(15) 0.0113(13) 0.0055(12) 0.0017(12)
C37 0.0441(19) 0.0408(18) 0.0423(18) 0.0003(15) 0.0079(15) 0.0065(15)
C33 0.155(6) 0.079(3) 0.055(3) 0.020(3) 0.041(3) 0.022(4)
C7 0.259(11) 0.065(4) 0.104(5) 0.034(4) 0.115(7) 0.056(6)
C16 0.0381(18) 0.060(2) 0.0347(17) 0.0160(16) 0.0040(14) 0.0060(16)
C36 0.059(2) 0.0429(19) 0.045(2) 0.0017(16) 0.0151(17) 0.0078(16)
C30 0.140(6) 0.113(5) 0.053(3) -0.010(3) -0.034(3) 0.050(4)
C21 0.0406(18) 0.047(2) 0.0417(18) 0.0095(16) 0.0104(14) 0.0047(15)
C38 0.043(2) 0.056(2) 0.056(2) -0.0066(18) 0.0057(16) 0.0106(17)
C15 0.0395(19) 0.069(2) 0.0376(18) 0.0142(17) 0.0023(14) -0.0006(17)
C11 0.055(2) 0.046(2) 0.0381(18) 0.0081(15) 0.0082(15) -0.0080(16)
C12 0.059(2) 0.064(3) 0.0374(19) 0.0123(17) 0.0067(16) -0.0137(19)
C31 0.156(6) 0.100(4) 0.042(3) 0.015(3) -0.004(3) 0.044(4)
C42 0.061(2) 0.053(2) 0.0352(18) 0.0042(16) -0.0035(16) 0.0092(17)
C22 0.062(2) 0.054(2) 0.050(2) 0.0034(18) 0.0021(18) 0.0090(19)
C4 0.134(7) 0.212(10) 0.155(8) 0.135(7) 0.090(6) 0.119(7)
C41 0.054(2) 0.067(2) 0.050(2) -0.0003(19) -0.0043(17) 0.0175(19)
C47 0.0402(18) 0.056(2) 0.0401(18) 0.0030(16) 0.0124(14) 0.0080(16)
C28 0.065(2) 0.061(2) 0.043(2) 0.0002(18) -0.0069(18) 0.013(2)
C48 0.065(2) 0.061(2) 0.044(2) 0.0110(18) 0.0112(18) 0.0061(19)
C17 0.058(2) 0.056(2) 0.050(2) 0.0095(18) 0.0073(17) 0.0085(19)
C52 0.064(2) 0.072(3) 0.0369(19) 0.0052(18) 0.0122(17) -0.007(2)
C27 0.081(3) 0.045(2) 0.0362(19) 0.0008(16) 0.0107(18) 0.0190(19)
C9 0.150(5) 0.050(3) 0.049(3) 0.006(2) 0.036(3) -0.010(3)
C18 0.074(3) 0.069(3) 0.066(3) 0.011(2) 0.016(2) 0.024(2)
C20 0.038(2) 0.112(4) 0.057(2) 0.028(3) 0.0049(18) 0.006(2)
C35 0.079(3) 0.049(2) 0.065(3) -0.0026(19) 0.032(2) 0.004(2)
C39 0.041(2) 0.074(3) 0.086(3) -0.012(2) 0.012(2) 0.0074(19)
C5 0.185(9) 0.138(7) 0.145(7) 0.101(6) 0.119(7) 0.113(7)
C6 0.162(6) 0.080(4) 0.092(4) 0.049(3) 0.082(4) 0.059(4)
C25 0.069(3) 0.073(3) 0.058(2) 0.026(2) 0.011(2) 0.022(2)
C32 0.120(4) 0.062(3) 0.041(2) 0.0079(19) 0.015(2) 0.027(3)
C14 0.141(5) 0.077(4) 0.047(3) -0.005(2) 0.018(3) -0.054(4)
C1 0.113(4) 0.061(3) 0.061(3) 0.035(2) 0.048(3) 0.039(3)
C51 0.075(3) 0.090(3) 0.036(2) 0.002(2) 0.0008(19) 0.000(2)
C10 0.096(3) 0.048(2) 0.044(2) 0.0152(17) 0.027(2) 0.003(2)
C26 0.063(2) 0.054(2) 0.047(2) 0.0099(17) 0.0107(18) 0.0080(18)
C40 0.061(3) 0.066(3) 0.099(4) -0.005(3) 0.039(3) -0.002(2)
C49 0.068(3) 0.062(3) 0.069(3) 0.004(2) 0.009(2) -0.012(2)
C2 0.083(3) 0.087(3) 0.067(3) 0.038(3) 0.025(2) 0.032(3)
C23 0.075(3) 0.078(3) 0.053(2) -0.004(2) -0.002(2) 0.001(2)
C43 0.080(3) 0.076(3) 0.049(2) 0.016(2) 0.000(2) 0.007(2)
C34 0.121(4) 0.067(3) 0.077(3) 0.014(3) 0.056(3) 0.003(3)
C19 0.067(3) 0.098(4) 0.072(3) 0.023(3) 0.016(2) 0.033(3)
C24 0.063(3) 0.103(4) 0.049(2) 0.018(2) 0.0020(19) 0.016(3)
C29 0.085(3) 0.081(3) 0.061(3) -0.011(2) -0.020(2) 0.023(3)
C8 0.240(9) 0.055(4) 0.068(4) 0.003(3) 0.066(5) -0.006(5)
C46 0.072(3) 0.103(4) 0.061(3) 0.004(3) -0.012(2) 0.033(3)
C3 0.081(3) 0.159(5) 0.097(4) 0.083(4) 0.033(3) 0.057(4)
C50 0.056(2) 0.077(3) 0.054(2) -0.010(2) 0.0001(19) -0.004(2)
C45 0.104(4) 0.113(4) 0.064(3) 0.023(3) -0.019(3) 0.041(3)
C44 0.118(5) 0.090(4) 0.056(3) 0.027(2) -0.008(3) 0.015(3)

loop_
_atom_type_symbol
_atom_type_description
_atom_type_scat_dispersion_real
_atom_type_scat_dispersion_imag
_atom_type_scat_source
C C 0.0033 0.0016 'International Tables Vol C Tables 4.2.6.8 and 6.1.1.4'
H H 0.0000 0.0000 'International Tables Vol C Tables 4.2.6.8 and 6.1.1.4'
N N 0.0061 0.0033 'International Tables Vol C Tables 4.2.6.8 and 6.1.1.4'
O O 0.0106 0.0060 'International Tables Vol C Tables 4.2.6.8 and 6.1.1.4'
S S 0.1246 0.1234 'International Tables Vol C Tables 4.2.6.8 and 6.1.1.4'

loop_
_geom_angle_atom_site_label_1
_geom_angle_atom_site_label_2
_geom_angle_atom_site_label_3
_geom_angle
O1 S1 O2 120.19(16)
O1 S1 N1 106.81(14)
O2 S1 N1 105.33(15)
O1 S1 C21 108.73(16)
O2 S1 C21 110.40(16)
N1 S1 C21 104.10(14)
O3 S2 O4 120.10(16)
O3 S2 N2 106.73(14)
O4 S2 N2 105.30(16)
O3 S2 C47 109.54(16)
O4 S2 C47 109.57(16)
N2 S2 C47 104.36(15)
C42 N2 C37 104.7(3)
C42 N2 S2 111.4(2)
C37 N2 S2 114.5(2)
C14 C13 C12 117.1(5)
C14 C13 H13 121.4
C12 C13 H13 121.4
C16 N1 C11 105.2(3)
C16 N1 S1 112.1(2)
C11 N1 S1 115.1(2)
C38 C37 C36 122.4(3)
C38 C37 N2 109.1(3)
C36 C37 N2 128.4(3)
C34 C33 C32 121.2(4)
C34 C33 H33 119.4
C32 C33 H33 119.4
C8 C7 C6 122.3(6)
C8 C7 H7 118.9
C6 C7 H7 118.9
C17 C16 C15 122.0(3)
C17 C16 N1 128.3(3)
C15 C16 N1 109.7(3)
C37 C36 C35 114.4(3)
C37 C36 C27 126.4(3)
C35 C36 C27 119.0(3)
C31 C30 C29 119.4(5)
C31 C30 H30 120.3
C29 C30 H30 120.3
C22 C21 C26 120.8(3)
C22 C21 S1 119.0(3)
C26 C21 S1 120.1(3)
C37 C38 C39 120.6(4)
C37 C38 C41 108.5(3)
C39 C38 C41 130.8(4)
C16 C15 C20 118.8(4)
C16 C15 C12 107.2(3)
C20 C15 C12 133.9(4)
C12 C11 C10 123.7(3)
C12 C11 N1 109.1(3)
C10 C11 N1 127.0(3)
C11 C12 C13 120.3(4)
C11 C12 C15 108.2(3)
C13 C12 C15 131.5(4)
C30 C31 C32 121.8(5)
C30 C31 H31 119.1
C32 C31 H31 119.1
C43 C42 C41 122.4(3)
C43 C42 N2 127.7(4)
C41 C42 N2 109.9(3)
C23 C22 C21 119.2(4)
C23 C22 H22 120.4
C21 C22 H22 120.4
C5 C4 C3 119.8(8)
C5 C4 H4 120.1
C3 C4 H4 120.1
C46 C41 C42 119.5(4)
C46 C41 C38 133.3(4)
C42 C41 C38 107.1(3)
C48 C47 C52 120.3(3)
C48 C47 S2 119.1(3)
C52 C47 S2 120.7(3)
C29 C28 C27 122.1(4)
C29 C28 H28 119.0
C27 C28 H28 119.0
C47 C48 C49 119.2(3)
C47 C48 H48 120.4
C49 C48 H48 120.4
C16 C17 C18 117.4(4)
C16 C17 H17 121.3
C18 C17 H17 121.3
C51 C52 C47 119.3(4)
C51 C52 H52 120.4
C47 C52 H52 120.4
C28 C27 C32 117.5(4)
C28 C27 C36 123.6(3)
C32 C27 C36 118.8(4)
C14 C9 C10 120.5(5)
C14 C9 C8 121.1(6)
C10 C9 C8 118.4(6)
C17 C18 C19 121.5(4)
C17 C18 H18 119.2
C19 C18 H18 119.2
C19 C20 C15 119.5(4)
C19 C20 H20 120.3
C15 C20 H20 120.3
C40 C35 C36 121.6(4)
C40 C35 C34 119.8(4)
C36 C35 C34 118.5(5)
C40 C39 C38 118.0(4)
C40 C39 H39 121.0
C38 C39 H39 121.0
C4 C5 C6 121.7(8)
C4 C5 H5 119.1
C6 C5 H5 119.1
C1 C6 C5 119.1(7)
C1 C6 C7 119.1(7)
C5 C6 C7 121.6(7)
C24 C25 C26 120.2(4)
C24 C25 H25 119.9
C26 C25 H25 119.9
C31 C32 C27 119.3(5)
C31 C32 C33 121.0(5)
C27 C32 C33 119.7(5)
C13 C14 C9 123.1(4)
C13 C14 H14 118.4
C9 C14 H14 118.4
C2 C1 C6 117.2(6)
C2 C1 C10 123.4(4)
C6 C1 C10 119.2(6)
C50 C51 C52 120.3(4)
C50 C51 H51 119.8
C52 C51 H51 119.8
C11 C10 C9 113.8(4)
C11 C10 C1 126.9(4)
C9 C10 C1 119.0(4)
C25 C26 C21 118.8(4)
C25 C26 H26 120.6
C21 C26 H26 120.6
C39 C40 C35 121.8(4)
C39 C40 H40 119.1
C35 C40 H40 119.1
C50 C49 C48 120.6(4)
C50 C49 H49 119.7
C48 C49 H49 119.7
C3 C2 C1 121.3(5)
C3 C2 H2 119.4
C1 C2 H2 119.4
C24 C23 C22 120.0(4)
C24 C23 H23 120.0
C22 C23 H23 120.0
C42 C43 C44 116.9(4)
C42 C43 H43 121.6
C44 C43 H43 121.6
C33 C34 C35 122.3(5)
C33 C34 H34 118.9
C35 C34 H34 118.9
C20 C19 C18 120.8(4)
C20 C19 H19 119.6
C18 C19 H19 119.6
C25 C24 C23 121.0(4)
C25 C24 H24 119.5
C23 C24 H24 119.5
C28 C29 C30 119.8(5)
C28 C29 H29 120.1
C30 C29 H29 120.1
C7 C8 C9 121.2(7)
C7 C8 H8 119.4
C9 C8 H8 119.4
C45 C46 C41 118.1(5)
C45 C46 H46 120.9
C41 C46 H46 120.9
C2 C3 C4 120.8(7)
C2 C3 H3 119.6
C4 C3 H3 119.6
C49 C50 C51 120.3(4)
C49 C50 H50 119.9
C51 C50 H50 119.9
C46 C45 C44 121.9(4)
C46 C45 H45 119.1
C44 C45 H45 119.1
C45 C44 C43 121.2(5)
C45 C44 H44 119.4
C43 C44 H44 119.4

loop_
_geom_bond_atom_site_label_1
_geom_bond_atom_site_label_2
_geom_bond_distance
S1 O1 1.425(3)
S1 O2 1.428(3)
S1 N1 1.707(3)
S1 C21 1.746(3)
S2 O3 1.418(2)
S2 O4 1.422(3)
S2 N2 1.707(3)
S2 C47 1.747(4)
N2 C42 1.446(4)
N2 C37 1.453(4)
C13 C14 1.360(8)
C13 C12 1.392(5)
C13 H13 0.9300
N1 C16 1.444(4)
N1 C11 1.446(4)
C37 C38 1.389(5)
C37 C36 1.412(5)
C33 C34 1.327(8)
C33 C32 1.427(8)
C33 H33 0.9300
C7 C8 1.333(11)
C7 C6 1.421(11)
C7 H7 0.9300
C16 C17 1.374(5)
C16 C15 1.392(5)
C36 C35 1.422(5)
C36 C27 1.457(5)
C30 C31 1.357(8)
C30 C29 1.397(7)
C30 H30 0.9300
C21 C22 1.382(5)
C21 C26 1.388(5)
C38 C39 1.402(5)
C38 C41 1.443(5)
C15 C20 1.395(5)
C15 C12 1.450(5)
C11 C12 1.383(5)
C11 C10 1.404(5)
C31 C32 1.397(8)
C31 H31 0.9300
C42 C43 1.381(5)
C42 C41 1.397(5)
C22 C23 1.376(5)
C22 H22 0.9300
C4 C5 1.331(11)
C4 C3 1.386(10)
C4 H4 0.9300
C41 C46 1.392(5)
C47 C48 1.376(5)
C47 C52 1.382(5)
C28 C29 1.370(5)
C28 C27 1.397(5)
C28 H28 0.9300
C48 C49 1.383(6)
C48 H48 0.9300
C17 C18 1.378(5)
C17 H17 0.9300
C52 C51 1.379(5)
C52 H52 0.9300
C27 C32 1.417(5)
C9 C14 1.405(8)
C9 C10 1.426(7)
C9 C8 1.440(9)
C18 C19 1.380(6)
C18 H18 0.9300
C20 C19 1.353(6)
C20 H20 0.9300
C35 C40 1.406(6)
C35 C34 1.436(6)
C39 C40 1.359(6)
C39 H39 0.9300
C5 C6 1.419(11)
C5 H5 0.9300
C6 C1 1.411(7)
C25 C24 1.363(6)
C25 C26 1.380(5)
C25 H25 0.9300
C14 H14 0.9300
C1 C2 1.410(7)
C1 C10 1.452(7)
C51 C50 1.369(6)
C51 H51 0.9300
C26 H26 0.9300
C40 H40 0.9300
C49 C50 1.356(6)
C49 H49 0.9300
C2 C3 1.365(6)
C2 H2 0.9300
C23 C24 1.372(6)
C23 H23 0.9300
C43 C44 1.387(6)
C43 H43 0.9300
C34 H34 0.9300
C19 H19 0.9300
C24 H24 0.9300
C29 H29 0.9300
C8 H8 0.9300
C46 C45 1.370(7)
C46 H46 0.9300
C3 H3 0.9300
C50 H50 0.9300
C45 C44 1.382(8)
C45 H45 0.9300
C44 H44 0.9300

loop_
_geom_torsion_atom_site_label_1
_geom_torsion_atom_site_label_2
_geom_torsion_atom_site_label_3
_geom_torsion_atom_site_label_4
_geom_torsion
O3 S2 N2 C42 168.8(2)
O4 S2 N2 C42 -62.5(3)
C47 S2 N2 C42 52.9(3)
O3 S2 N2 C37 50.3(3)
O4 S2 N2 C37 179.0(2)
C47 S2 N2 C37 -65.6(2)
O1 S1 N1 C16 -169.7(2)
O2 S1 N1 C16 61.5(2)
C21 S1 N1 C16 -54.7(3)
O1 S1 N1 C11 -49.5(3)
O2 S1 N1 C11 -178.4(2)
C21 S1 N1 C11 65.4(3)
C42 N2 C37 C38 -8.4(4)
S2 N2 C37 C38 113.8(3)
C42 N2 C37 C36 167.1(3)
S2 N2 C37 C36 -70.6(4)
C11 N1 C16 C17 173.0(3)
S1 N1 C16 C17 -61.2(4)
C11 N1 C16 C15 -5.4(3)
S1 N1 C16 C15 120.3(2)
C38 C37 C36 C35 -12.6(5)
N2 C37 C36 C35 172.4(3)
C38 C37 C36 C27 162.3(3)
N2 C37 C36 C27 -12.7(5)
O1 S1 C21 C22 31.0(3)
O2 S1 C21 C22 164.8(3)
N1 S1 C21 C22 -82.6(3)
O1 S1 C21 C26 -150.0(3)
O2 S1 C21 C26 -16.1(3)
N1 S1 C21 C26 96.5(3)
C36 C37 C38 C39 10.3(5)
N2 C37 C38 C39 -173.9(3)
C36 C37 C38 C41 -168.7(3)
N2 C37 C38 C41 7.1(4)
C17 C16 C15 C20 -0.9(5)
N1 C16 C15 C20 177.7(3)
C17 C16 C15 C12 -177.7(3)
N1 C16 C15 C12 0.9(3)
C16 N1 C11 C12 8.2(3)
S1 N1 C11 C12 -115.7(3)
C16 N1 C11 C10 -168.3(3)
S1 N1 C11 C10 67.9(4)
C10 C11 C12 C13 -10.4(5)
N1 C11 C12 C13 173.0(3)
C10 C11 C12 C15 168.7(3)
N1 C11 C12 C15 -7.9(4)
C14 C13 C12 C11 -0.6(5)
C14 C13 C12 C15 -179.6(4)
C16 C15 C12 C11 4.3(4)
C20 C15 C12 C11 -171.8(4)
C16 C15 C12 C13 -176.6(4)
C20 C15 C12 C13 7.2(7)
C29 C30 C31 C32 -0.6(8)
C37 N2 C42 C43 -173.1(4)
S2 N2 C42 C43 62.7(4)
C37 N2 C42 C41 6.7(4)
S2 N2 C42 C41 -117.6(3)
C26 C21 C22 C23 -1.3(5)
S1 C21 C22 C23 177.7(3)
C43 C42 C41 C46 -0.2(6)
N2 C42 C41 C46 -179.9(3)
C43 C42 C41 C38 177.2(3)
N2 C42 C41 C38 -2.5(4)
C37 C38 C41 C46 174.0(4)
C39 C38 C41 C46 -4.8(7)
C37 C38 C41 C42 -2.9(4)
C39 C38 C41 C42 178.3(4)
O3 S2 C47 C48 -24.6(3)
O4 S2 C47 C48 -158.3(3)
N2 S2 C47 C48 89.4(3)
O3 S2 C47 C52 157.1(3)
O4 S2 C47 C52 23.4(4)
N2 S2 C47 C52 -88.9(3)
C52 C47 C48 C49 1.2(6)
S2 C47 C48 C49 -177.1(3)
C15 C16 C17 C18 0.9(5)
N1 C16 C17 C18 -177.4(3)
C48 C47 C52 C51 -2.0(6)
S2 C47 C52 C51 176.3(3)
C29 C28 C27 C32 -3.5(6)
C29 C28 C27 C36 -179.2(4)
C37 C36 C27 C28 -6.8(6)
C35 C36 C27 C28 167.9(3)
C37 C36 C27 C32 177.5(3)
C35 C36 C27 C32 -7.8(5)
C16 C17 C18 C19 -0.5(6)
C16 C15 C20 C19 0.4(5)
C12 C15 C20 C19 176.2(4)
C37 C36 C35 C40 6.5(5)
C27 C36 C35 C40 -168.9(4)
C37 C36 C35 C34 -176.6(3)
C27 C36 C35 C34 8.0(5)
C37 C38 C39 C40 -0.7(6)
C41 C38 C39 C40 178.0(4)
C3 C4 C5 C6 1.4(12)
C4 C5 C6 C1 2.3(10)
C4 C5 C6 C7 -172.3(7)
C8 C7 C6 C1 -2.5(8)
C8 C7 C6 C5 172.1(6)
C30 C31 C32 C27 -2.2(8)
C30 C31 C32 C33 175.8(5)
C28 C27 C32 C31 4.1(6)
C36 C27 C32 C31 -179.9(4)
C28 C27 C32 C33 -173.8(4)
C36 C27 C32 C33 2.1(6)
C34 C33 C32 C31 -174.5(5)
C34 C33 C32 C27 3.4(7)
C12 C13 C14 C9 7.2(6)
C10 C9 C14 C13 -3.3(7)
C8 C9 C14 C13 173.6(4)
C5 C6 C1 C2 -3.7(6)
C7 C6 C1 C2 171.1(4)
C5 C6 C1 C10 -178.5(4)
C7 C6 C1 C10 -3.7(6)
C47 C52 C51 C50 1.5(6)
C12 C11 C10 C9 13.7(5)
N1 C11 C10 C9 -170.3(3)
C12 C11 C10 C1 -160.0(3)
N1 C11 C10 C1 16.0(5)
C14 C9 C10 C11 -6.9(5)
C8 C9 C10 C11 176.1(4)
C14 C9 C10 C1 167.3(4)
C8 C9 C10 C1 -9.7(5)
C2 C1 C10 C11 8.7(6)
C6 C1 C10 C11 -176.9(3)
C2 C1 C10 C9 -164.7(4)
C6 C1 C10 C9 9.7(5)
C24 C25 C26 C21 0.1(6)
C22 C21 C26 C25 0.8(5)
S1 C21 C26 C25 -178.2(3)
C38 C39 C40 C35 -5.3(6)
C36 C35 C40 C39 2.3(6)
C34 C35 C40 C39 -174.6(4)
C47 C48 C49 C50 0.0(6)
C6 C1 C2 C3 1.5(6)
C10 C1 C2 C3 176.0(4)
C21 C22 C23 C24 0.9(6)
C41 C42 C43 C44 0.5(6)
N2 C42 C43 C44 -179.8(4)
C32 C33 C34 C35 -3.2(8)
C40 C35 C34 C33 174.3(5)
C36 C35 C34 C33 -2.7(7)
C15 C20 C19 C18 -0.1(6)
C17 C18 C19 C20 0.1(7)
C26 C25 C24 C23 -0.5(6)
C22 C23 C24 C25 0.0(7)
C27 C28 C29 C30 0.8(6)
C31 C30 C29 C28 1.4(8)
C6 C7 C8 C9 2.6(9)
C14 C9 C8 C7 -173.3(5)
C10 C9 C8 C7 3.7(8)
C42 C41 C46 C45 -0.8(6)
C38 C41 C46 C45 -177.4(4)
C1 C2 C3 C4 2.2(7)
C5 C4 C3 C2 -3.7(10)
C48 C49 C50 C51 -0.5(7)
C52 C51 C50 C49 -0.3(7)
C41 C46 C45 C44 1.5(8)
C46 C45 C44 C43 -1.2(8)
C42 C43 C44 C45 0.2(7)
